data_2212077
loop_
_publ_author_name
'Liepa, Andris J.'
'Jahangiri, Saba'
'Fallon, Gary D.'
'Forsyth, Craig M.'

_publ_section_title (2,3-Dimethyl-7,7-dioxo-7<i>H</i>-4-oxa-7\l^6^-thia-1,6,7a-triazainden-5-yl)diethyamine
_journal_coeditor_code BX2052
_journal_issue 2
_journal_name_full 'Acta Crystallographica Section E'
_journal_page_first o887
_journal_page_last o888
_journal_paper_doi 10.1107/S1600536807002814
_journal_volume 63
_journal_year 2007
_chemical_formula_iupac 'C10 H16 N4 O3 S'
_chemical_formula_moiety 'C10 H16 N4 O3 S'
_chemical_formula_sum 'C10 H16 N4 O3 S'
_chemical_formula_weight 272.33
_chemical_name_systematic
;
(2,3-Dimethyl-7,7-dioxo-7H-4-oxa-7\l^6^-thia-1,6,7a-triazainden-5-
yl)dimethyamine
;
_space_group_IT_number 15
_symmetry_cell_setting monoclinic
_symmetry_space_group_name_Hall '-C 2yc'
_symmetry_space_group_name_H-M 'C 1 2/c 1'
_atom_sites_solution_hydrogens geom
_atom_sites_solution_primary direct
_atom_sites_solution_secondary difmap
_audit_creation_method SHELXL-97
_cell_angle_alpha 90
_cell_angle_beta 128.7100(10)
_cell_angle_gamma 90
_cell_formula_units_Z 8
_cell_length_a 23.2639(2)
_cell_length_b 8.67920(10)
_cell_length_c 16.0670(2)
_cell_measurement_reflns_used 14079
_cell_measurement_temperature 123(2)
_cell_measurement_theta_max 28.3
_cell_measurement_theta_min 3.4
_cell_volume 2531.46(6)
_computing_cell_refinement 'SCALEPACK (Otwinowski & Minor, 1997)'
_computing_data_collection 'COLLECT (Nonius, 2000)'
_computing_data_reduction 'SCALEPACK and DENZO (Otwinowski & Minor, 1997)'
_computing_molecular_graphics 'ORTEP-3 for Windows (Farrugia, 1997)'
_computing_publication_material 'WinGX (Farrugia, 1999)'
_computing_structure_refinement 'SHELXL97 (Sheldrick, 1997)'
_computing_structure_solution 'SHELXS97 (Sheldrick, 1997)'
_diffrn_ambient_temperature 123(2)
_diffrn_detector_area_resol_mean 9
_diffrn_measured_fraction_theta_full 0.998
_diffrn_measured_fraction_theta_max 0.992
_diffrn_measurement_device '95mm CCD camera on \k-goniostat'
_diffrn_measurement_device_type 'Nonius KappaCCD'
_diffrn_measurement_method '\f? \w?'
_diffrn_radiation_monochromator 'horizonally mounted graphite crystal'
_diffrn_radiation_type MoK\a
_diffrn_radiation_wavelength 0.71073
_diffrn_reflns_av_R_equivalents 0.0363
_diffrn_reflns_av_sigmaI/netI 0.0316
_diffrn_reflns_limit_h_max 30
_diffrn_reflns_limit_h_min -30
_diffrn_reflns_limit_k_max 10
_diffrn_reflns_limit_k_min -11
_diffrn_reflns_limit_l_max 21
_diffrn_reflns_limit_l_min -21
_diffrn_reflns_number 13225
_diffrn_reflns_theta_full 27.50
_diffrn_reflns_theta_max 28.29
_diffrn_reflns_theta_min 3.42
_diffrn_standards_number 0
_exptl_absorpt_coefficient_mu 0.263
_exptl_absorpt_correction_type none
_exptl_crystal_colour colourless
_exptl_crystal_density_diffrn 1.429
_exptl_crystal_density_method 'not measured'
_exptl_crystal_description prismatic
_exptl_crystal_F_000 1152
_exptl_crystal_size_max 0.31
_exptl_crystal_size_mid 0.27
_exptl_crystal_size_min 0.23
_refine_diff_density_max 0.337
_refine_diff_density_min -0.408
_refine_ls_extinction_method none
_refine_ls_goodness_of_fit_ref 1.063
_refine_ls_hydrogen_treatment constr
_refine_ls_matrix_type full
_refine_ls_number_parameters 167
_refine_ls_number_reflns 3127
_refine_ls_number_restraints 0
_refine_ls_restrained_S_all 1.063
_refine_ls_R_factor_all 0.0450
_refine_ls_R_factor_gt 0.0344
_refine_ls_shift/su_max 0.001
_refine_ls_shift/su_mean 0.000
_refine_ls_structure_factor_coef Fsqd
_refine_ls_weighting_details 'calc w=1/[\s^2^(Fo^2^)+(0.0407P)^2^+2.3884P] where P=(Fo^2^+2Fc^2^)/3'
_refine_ls_weighting_scheme calc
_refine_ls_wR_factor_gt 0.0860
_refine_ls_wR_factor_ref 0.0901
_reflns_number_gt 2598
_reflns_number_total 3127
_reflns_threshold_expression I>2\s(I)
_cod_data_source_file bx2052.cif
_cod_data_source_block III
_cod_original_cell_volume 2531.45(6)
_cod_original_sg_symbol_H-M 'C 2/c'
_cod_database_code 2212077
_cod_database_fobs_code 2212077

loop_
_symmetry_equiv_pos_as_xyz
'x, y, z'
'-x, y, -z+1/2'
'x+1/2, y+1/2, z'
'-x+1/2, y+1/2, -z+1/2'
'-x, -y, -z'
'x, -y, z-1/2'
'-x+1/2, -y+1/2, -z'
'x+1/2, -y+1/2, z-1/2'

loop_
_atom_site_type_symbol
_atom_site_label
_atom_site_fract_x
_atom_site_fract_y
_atom_site_fract_z
_atom_site_U_iso_or_equiv
_atom_site_adp_type
_atom_site_calc_flag
_atom_site_refinement_flags
_atom_site_occupancy
C C1 0.14139(7) 0.41820(17) -0.02212(11) 0.0181(3) Uani d . 1
C C2 0.21233(8) 0.40115(17) 0.07865(11) 0.0173(3) Uani d . 1
C C3 0.23427(7) 0.54927(16) 0.10941(11) 0.0153(3) Uani d . 1
C C4 0.31690(7) 0.75313(16) 0.20357(11) 0.0152(3) Uani d . 1
C C5 0.09132(9) 0.28981(19) -0.09285(13) 0.0263(3) Uani d . 1
H H5A 0.0447 0.3326 -0.1554 0.039 Uiso calc R 1
H H5B 0.0817 0.2232 -0.0535 0.039 Uiso calc R 1
H H5C 0.1147 0.2294 -0.1159 0.039 Uiso calc R 1
C C6 0.25349(9) 0.25738(17) 0.13652(13) 0.0255(3) Uani d . 1
H H6A 0.2990 0.2839 0.2073 0.038 Uiso calc R 1
H H6B 0.2657 0.2024 0.0961 0.038 Uiso calc R 1
H H6C 0.2229 0.1914 0.1442 0.038 Uiso calc R 1
C C7 0.41776(8) 0.93523(17) 0.29780(11) 0.0194(3) Uani d . 1
H H7A 0.3934 0.9793 0.2260 0.023 Uiso calc R 1
H H7B 0.4708 0.9238 0.3331 0.023 Uiso calc R 1
C C8 0.40855(9) 1.04482(18) 0.36213(12) 0.0237(3) Uani d . 1
H H8A 0.3560 1.0584 0.3264 0.036 Uiso calc R 1
H H8B 0.4305 1.1447 0.3680 0.036 Uiso calc R 1
H H8C 0.4332 1.0022 0.4336 0.036 Uiso calc R 1
C C9 0.43435(8) 0.66410(18) 0.36755(11) 0.0222(3) Uani d . 1
H H9A 0.4046 0.5965 0.3771 0.027 Uiso calc R 1
H H9B 0.4720 0.7153 0.4366 0.027 Uiso calc R 1
C C10 0.47249(10) 0.5667(2) 0.33708(15) 0.0404(5) Uani d . 1
H H10A 0.4355 0.5137 0.2696 0.061 Uiso calc R 1
H H10B 0.5039 0.4903 0.3931 0.061 Uiso calc R 1
H H10C 0.5028 0.6328 0.3288 0.061 Uiso calc R 1
N N1 0.12129(6) 0.56412(14) -0.05076(9) 0.0181(3) Uani d . 1
N N2 0.18075(6) 0.64600(14) 0.03280(9) 0.0165(2) Uani d . 1
N N3 0.27323(6) 0.85779(14) 0.13312(10) 0.0194(3) Uani d . 1
N N4 0.38609(6) 0.78223(14) 0.28681(9) 0.0174(3) Uani d . 1
O O1 0.29785(5) 0.60370(11) 0.20127(7) 0.0174(2) Uani d . 1
O O2 0.16421(6) 0.89955(12) -0.05500(8) 0.0216(2) Uani d . 1
O O3 0.14768(6) 0.88804(12) 0.08010(9) 0.0245(3) Uani d . 1
S S1 0.187146(18) 0.83864(4) 0.04381(3) 0.01520(10) Uani d . 1

loop_
_atom_site_aniso_label
_atom_site_aniso_U_11
_atom_site_aniso_U_22
_atom_site_aniso_U_33
_atom_site_aniso_U_12
_atom_site_aniso_U_13
_atom_site_aniso_U_23
C1 0.0169(6) 0.0186(7) 0.0197(7) -0.0039(5) 0.0119(6) -0.0033(6)
C2 0.0178(6) 0.0160(7) 0.0193(7) -0.0007(5) 0.0122(6) -0.0004(6)
C3 0.0135(6) 0.0163(7) 0.0153(6) 0.0001(5) 0.0086(5) 0.0004(5)
C4 0.0159(6) 0.0144(7) 0.0164(7) -0.0007(5) 0.0107(6) -0.0017(5)
C5 0.0234(8) 0.0228(8) 0.0259(8) -0.0087(6) 0.0122(7) -0.0067(7)
C6 0.0257(8) 0.0155(7) 0.0291(8) 0.0004(6) 0.0141(7) 0.0030(6)
C7 0.0170(6) 0.0207(7) 0.0194(7) -0.0055(6) 0.0108(6) -0.0026(6)
C8 0.0252(7) 0.0213(8) 0.0242(8) -0.0038(6) 0.0152(7) -0.0044(6)
C9 0.0169(7) 0.0230(8) 0.0154(7) 0.0005(6) 0.0046(6) 0.0014(6)
C10 0.0267(9) 0.0438(11) 0.0326(9) 0.0163(8) 0.0097(8) -0.0014(8)
N1 0.0146(5) 0.0199(6) 0.0167(6) -0.0037(5) 0.0084(5) -0.0033(5)
N2 0.0135(5) 0.0143(6) 0.0165(6) -0.0007(4) 0.0068(5) -0.0007(5)
N3 0.0158(6) 0.0139(6) 0.0209(6) -0.0012(5) 0.0079(5) -0.0006(5)
N4 0.0151(6) 0.0173(6) 0.0161(6) -0.0017(5) 0.0079(5) -0.0011(5)
O1 0.0151(5) 0.0148(5) 0.0152(5) -0.0015(4) 0.0060(4) 0.0008(4)
O2 0.0230(5) 0.0195(5) 0.0200(5) 0.0019(4) 0.0123(5) 0.0048(4)
O3 0.0246(6) 0.0246(6) 0.0296(6) 0.0052(4) 0.0195(5) -0.0013(5)
S1 0.01436(16) 0.01329(17) 0.01667(18) 0.00198(12) 0.00908(14) 0.00087(13)

loop_
_atom_type_symbol
_atom_type_description
_atom_type_scat_dispersion_real
_atom_type_scat_dispersion_imag
_atom_type_scat_source
C C 0.0033 0.0016 'International Tables Vol C Tables 4.2.6.8 and 6.1.1.4'
H H 0.0000 0.0000 'International Tables Vol C Tables 4.2.6.8 and 6.1.1.4'
N N 0.0061 0.0033 'International Tables Vol C Tables 4.2.6.8 and 6.1.1.4'
O O 0.0106 0.0060 'International Tables Vol C Tables 4.2.6.8 and 6.1.1.4'
S S 0.1246 0.1234 'International Tables Vol C Tables 4.2.6.8 and 6.1.1.4'

loop_
_geom_angle_atom_site_label_1
_geom_angle_atom_site_label_2
_geom_angle_atom_site_label_3
_geom_angle
N1 C1 C2 113.56(12)
N1 C1 C5 120.61(13)
C2 C1 C5 125.83(13)
C3 C2 C1 102.73(12)
C3 C2 C6 128.08(13)
C1 C2 C6 129.19(13)
C2 C3 N2 109.39(12)
C2 C3 O1 128.96(13)
N2 C3 O1 121.65(12)
N3 C4 N4 122.64(13)
N3 C4 O1 125.14(12)
N4 C4 O1 112.22(12)
C1 C5 H5A 109.5
C1 C5 H5B 109.5
H5A C5 H5B 109.5
C1 C5 H5C 109.5
H5A C5 H5C 109.5
H5B C5 H5C 109.5
C2 C6 H6A 109.5
C2 C6 H6B 109.5
H6A C6 H6B 109.5
C2 C6 H6C 109.5
H6A C6 H6C 109.5
H6B C6 H6C 109.5
N4 C7 C8 111.94(12)
N4 C7 H7A 109.2
C8 C7 H7A 109.2
N4 C7 H7B 109.2
C8 C7 H7B 109.2
H7A C7 H7B 107.9
C7 C8 H8A 109.5
C7 C8 H8B 109.5
H8A C8 H8B 109.5
C7 C8 H8C 109.5
H8A C8 H8C 109.5
H8B C8 H8C 109.5
N4 C9 C10 112.48(13)
N4 C9 H9A 109.1
C10 C9 H9A 109.1
N4 C9 H9B 109.1
C10 C9 H9B 109.1
H9A C9 H9B 107.8
C9 C10 H10A 109.5
C9 C10 H10B 109.5
H10A C10 H10B 109.5
C9 C10 H10C 109.5
H10A C10 H10C 109.5
H10B C10 H10C 109.5
C1 N1 N2 103.46(11)
C3 N2 N1 110.86(12)
C3 N2 S1 123.27(10)
N1 N2 S1 125.83(9)
C4 N3 S1 124.84(10)
C4 N4 C9 122.16(12)
C4 N4 C7 119.59(12)
C9 N4 C7 118.19(11)
C3 O1 C4 118.24(11)
O2 S1 O3 117.14(7)
O2 S1 N3 110.59(7)
O3 S1 N3 111.76(7)
O2 S1 N2 107.81(6)
O3 S1 N2 107.77(6)
N3 S1 N2 100.30(6)

loop_
_geom_bond_atom_site_label_1
_geom_bond_atom_site_label_2
_geom_bond_distance
C1 N1 1.3286(19)
C1 C2 1.4230(19)
C1 C5 1.495(2)
C2 C3 1.357(2)
C2 C6 1.492(2)
C3 N2 1.3614(17)
C3 O1 1.3634(16)
C4 N3 1.3039(18)
C4 N4 1.3233(17)
C4 O1 1.3636(17)
C5 H5A 0.9800
C5 H5B 0.9800
C5 H5C 0.9800
C6 H6A 0.9800
C6 H6B 0.9800
C6 H6C 0.9800
C7 N4 1.4747(19)
C7 C8 1.515(2)
C7 H7A 0.9900
C7 H7B 0.9900
C8 H8A 0.9800
C8 H8B 0.9800
C8 H8C 0.9800
C9 N4 1.4741(18)
C9 C10 1.512(2)
C9 H9A 0.9900
C9 H9B 0.9900
C10 H10A 0.9800
C10 H10B 0.9800
C10 H10C 0.9800
N1 N2 1.3778(16)
N2 S1 1.6781(12)
N3 S1 1.5821(12)
O2 S1 1.4230(11)
O3 S1 1.4270(11)

loop_
_geom_hbond_atom_site_label_D
_geom_hbond_atom_site_label_H
_geom_hbond_atom_site_label_A
_geom_hbond_site_symmetry_A
_geom_hbond_distance_DH
_geom_hbond_distance_HA
_geom_hbond_distance_DA
_geom_hbond_angle_DHA
C9 H9A O3 4_545 0.99 2.50 3.4782(19) 168

loop_
_cod_related_entry_id
_cod_related_entry_database
_cod_related_entry_code
1 ChemSpider 21125492
